data_4087596
loop_
_publ_author_name
'Nakae, Toyotaka'
'Hirotsu, Masakazu'
'Kinoshita, Isamu'

_publ_section_title
;
 Di- and Mononuclear Iron Complexes of N,C,S-Tridentate Ligands Containing
 an Aminopyridyl Group: Effect of the Pendant Amine Site on Catalytic
 Properties for Proton Reduction
;
_journal_issue 16
_journal_name_full Organometallics
_journal_page_first 3988
_journal_paper_doi 10.1021/acs.organomet.5b00366
_journal_volume 34
_journal_year 2015
_chemical_formula_moiety 'C22 H12 Fe2 N2 O5 S, 1.5(C4 H8 O)'
_chemical_formula_sum 'C28 H24 Fe2 N2 O6.5 S'
_chemical_formula_weight 636.25
_space_group_IT_number 15
_space_group_name_Hall '-C 2yc'
_space_group_name_H-M_alt 'C 1 2/c 1'
_symmetry_cell_setting monoclinic
_symmetry_space_group_name_Hall '-C 2yc'
_symmetry_space_group_name_H-M 'C 1 2/c 1'
_atom_sites_solution_hydrogens difmap
_atom_sites_solution_primary direct
_atom_sites_solution_secondary difmap
_audit_creation_method SHELXL-97
_cell_angle_alpha 90.00
_cell_angle_beta 121.844(3)
_cell_angle_gamma 90.00
_cell_formula_units_Z 8
_cell_length_a 32.002(9)
_cell_length_b 9.214(2)
_cell_length_c 21.695(6)
_cell_measurement_reflns_used 6851
_cell_measurement_temperature 133
_cell_measurement_theta_max 27.4855
_cell_measurement_theta_min 3.0810
_cell_volume 5434(2)
_computing_cell_refinement 'CrystalClear (Rigaku Inc., 2008)'
_computing_data_collection 'CrystalClear (Rigaku Inc., 2008)'
_computing_data_reduction 'CrystalClear (Rigaku Inc., 2008)'
_computing_molecular_graphics 'Ortep-3 for Windows (Farrugia, 1997)'
_computing_publication_material SHELXL97
_computing_structure_refinement 'SHELXL-97 (Sheldrick, 1997)'
_computing_structure_solution 'SIR97 (Altomare <i>et al.</i>,  1999)'
_diffrn_ambient_temperature 133
_diffrn_detector_area_resol_mean 28.5714
_diffrn_measured_fraction_theta_full 0.994
_diffrn_measured_fraction_theta_max 0.994
_diffrn_measurement_details
;
scan:
	Number of images: 360
	           Slice: -110.0000 - 70.0000
	     Image width: 0.5000
	        Exp time: 2.0000
	   Rotation axis: Omega
	           Omega: 0.0000
	             Chi: 45.0000
	             Phi: 0.0000
	             XTD: 44.9408
	          2theta: -20.1486
scan:
	Number of images: 360
	           Slice: -110.0000 - 70.0000
	     Image width: 0.5000
	        Exp time: 2.0000
	   Rotation axis: Omega
	           Omega: 0.0000
	             Chi: 45.0000
	             Phi: 90.0000
	             XTD: 44.9408
	          2theta: -20.1486
;
_diffrn_measurement_device 'Saturn724+ (4x4 bin mode)'
_diffrn_measurement_device_details 'AFC11 (Right): Eulerian 3 circle'
_diffrn_measurement_device_type 'Rigaku AFC11 with Saturn 724+ CCD'
_diffrn_measurement_method \w
_diffrn_radiation_detector CCD
_diffrn_radiation_monochromator Confocal
_diffrn_radiation_source 'Rotating Anode'
_diffrn_radiation_type MoK\a
_diffrn_radiation_wavelength 0.710747
_diffrn_reflns_av_R_equivalents 0.0535
_diffrn_reflns_av_unetI/netI 0.0546
_diffrn_reflns_limit_h_max 41
_diffrn_reflns_limit_h_min -41
_diffrn_reflns_limit_k_max 10
_diffrn_reflns_limit_k_min -11
_diffrn_reflns_limit_l_max 28
_diffrn_reflns_limit_l_min -21
_diffrn_reflns_number 21652
_diffrn_reflns_reduction_process 'Lp corrections applied'
_diffrn_reflns_theta_full 27.39
_diffrn_reflns_theta_max 27.39
_diffrn_reflns_theta_min 3.00
_diffrn_source_current 24.0000
_diffrn_source_power 1.2000
_diffrn_source_voltage 50.0000
_exptl_absorpt_coefficient_mu 1.192
_exptl_absorpt_correction_T_max 0.8701
_exptl_absorpt_correction_T_min 0.6944
_exptl_absorpt_correction_type multi-scan
_exptl_absorpt_process_details 'REQAB (Rigaku, 1998)'
_exptl_crystal_colour Purple
_exptl_crystal_density_diffrn 1.555
_exptl_crystal_density_method 'not measured'
_exptl_crystal_description Platelet
_exptl_crystal_F_000 2608
_exptl_crystal_size_max 0.33
_exptl_crystal_size_mid 0.23
_exptl_crystal_size_min 0.12
_refine_diff_density_max 0.811
_refine_diff_density_min -0.401
_refine_diff_density_rms 0.078
_refine_ls_extinction_method none
_refine_ls_goodness_of_fit_ref 1.059
_refine_ls_hydrogen_treatment mixed
_refine_ls_matrix_type full
_refine_ls_number_parameters 447
_refine_ls_number_reflns 6139
_refine_ls_number_restraints 79
_refine_ls_restrained_S_all 1.058
_refine_ls_R_factor_all 0.0713
_refine_ls_R_factor_gt 0.0475
_refine_ls_shift/su_max 0.001
_refine_ls_shift/su_mean 0.000
_refine_ls_structure_factor_coef Fsqd
_refine_ls_weighting_details 'calc w=1/[\s^2^(Fo^2^)+(0.0487P)^2^+4.1002P] where P=(Fo^2^+2Fc^2^)/3'
_refine_ls_weighting_scheme calc
_refine_ls_wR_factor_gt 0.1002
_refine_ls_wR_factor_ref 0.1101
_reflns_number_gt 4616
_reflns_number_total 6139
_reflns_threshold_expression >2sigma(I)
_cod_data_source_file om5b00366_si_003.cif
_cod_data_source_block Fe2-o-apyBPT_2
_cod_depositor_comments
;
The following automatic conversions were performed:

data item '_exptl_absorpt_correction_type' value 'Multi-scan' was
changed to 'multi-scan' in accordance with the
/home/saulius/struct/COD-crude-data/automatic-downloads/DataCite-retrospective/ACS/depositions/lib/dictionaries/cif_core.dic
dictionary named 'cif_core.dic' version 2.4.2 last updated on
2011-04-26.

Automatic conversion script
Id: cif_fix_values 6909 2019-04-08 15:41:33Z antanas 
;
_cod_original_sg_symbol_H-M C2/c
_cod_original_formula_sum 'C28 H24 Fe2 N2 O6.50 S'
_cod_database_code 4087596

loop_
_symmetry_equiv_pos_as_xyz
'x, y, z'
'-x, y, -z+1/2'
'x+1/2, y+1/2, z'
'-x+1/2, y+1/2, -z+1/2'
'-x, -y, -z'
'x, -y, z-1/2'
'-x+1/2, -y+1/2, -z'
'x+1/2, -y+1/2, z-1/2'

loop_
_atom_site_label
_atom_site_type_symbol
_atom_site_fract_x
_atom_site_fract_y
_atom_site_fract_z
_atom_site_U_iso_or_equiv
_atom_site_adp_type
_atom_site_occupancy
_atom_site_symmetry_multiplicity
_atom_site_calc_flag
_atom_site_refinement_flags
_atom_site_disorder_assembly
_atom_site_disorder_group
C1 C 0.16316(10) 0.8432(3) 0.24016(17) 0.0245(6) Uani 1 1 d . . .
C2 C 0.14822(12) 0.7253(4) 0.1938(2) 0.0321(7) Uani 1 1 d . . .
C3 C 0.14219(14) 0.7405(4) 0.1261(2) 0.0393(9) Uani 1 1 d . . .
C4 C 0.14994(13) 0.8737(4) 0.10489(19) 0.0358(8) Uani 1 1 d . . .
C5 C 0.16424(11) 0.9909(4) 0.15098(18) 0.0276(7) Uani 1 1 d . . .
C6 C 0.17257(10) 0.9778(3) 0.22129(16) 0.0219(6) Uani 1 1 d . . .
C7 C 0.16358(10) 1.1377(3) 0.31017(16) 0.0194(6) Uani 1 1 d . . .
C8 C 0.18685(10) 1.1053(3) 0.27016(16) 0.0223(6) Uani 1 1 d . . .
C9 C 0.21343(11) 1.2195(3) 0.26042(18) 0.0261(7) Uani 1 1 d . . .
C10 C 0.21334(11) 1.3574(3) 0.28179(17) 0.0260(7) Uani 1 1 d . . .
C11 C 0.18797(10) 1.3932(3) 0.31661(17) 0.0236(6) Uani 1 1 d . . .
C12 C 0.16460(10) 1.2862(3) 0.33106(16) 0.0203(6) Uani 1 1 d . . .
C13 C 0.14002(9) 1.3130(3) 0.37100(16) 0.0192(6) Uani 1 1 d . . .
C14 C 0.13930(11) 1.4445(3) 0.40057(17) 0.0244(6) Uani 1 1 d . . .
C15 C 0.11361(11) 1.4561(3) 0.43578(18) 0.0272(7) Uani 1 1 d . . .
C16 C 0.08818(11) 1.3390(3) 0.43738(17) 0.0258(7) Uani 1 1 d . . .
C17 C 0.08902(10) 1.2077(3) 0.40546(16) 0.0221(6) Uani 1 1 d . . .
C18 C 0.12621(11) 0.8853(3) 0.40502(18) 0.0278(7) Uani 1 1 d . . .
C19 C 0.07551(11) 0.9803(3) 0.26272(19) 0.0277(7) Uani 1 1 d . . .
C20 C 0.22981(11) 0.9493(3) 0.46958(19) 0.0269(7) Uani 1 1 d . . .
C21 C 0.25991(10) 1.1673(3) 0.43361(16) 0.0230(6) Uani 1 1 d . . .
C22 C 0.27584(11) 0.9224(3) 0.39016(17) 0.0287(7) Uani 1 1 d . . .
C23A C 0.0144(5) 0.209(2) -0.0004(9) 0.085(5) Uani 0.50 1 d PDU A 1
H23A H -0.0167 0.2468 -0.0423 0.102 Uiso 0.50 1 calc PR A 1
H23B H 0.0223 0.1156 -0.0140 0.102 Uiso 0.50 1 calc PR A 1
C23B C -0.0082(4) 0.2024(19) -0.0261(9) 0.068(4) Uani 0.50 1 d PDU B 2
H23C H -0.0404 0.2503 -0.0570 0.082 Uiso 0.50 1 calc PR B 2
H23D H -0.0095 0.1056 -0.0468 0.082 Uiso 0.50 1 calc PR B 2
C24A C 0.0557(6) 0.3174(19) 0.0227(11) 0.086(5) Uani 0.50 1 d PDU A 1
H24A H 0.0824 0.2738 0.0184 0.103 Uiso 0.50 1 calc PR A 1
H24B H 0.0435 0.4050 -0.0084 0.103 Uiso 0.50 1 calc PR A 1
C24B C 0.0314(5) 0.291(2) -0.0236(8) 0.104(5) Uani 0.50 1 d PDU B 2
H24C H 0.0434 0.2455 -0.0528 0.125 Uiso 0.50 1 calc PR B 2
H24D H 0.0193 0.3899 -0.0427 0.125 Uiso 0.50 1 calc PR B 2
C25A C 0.0735(4) 0.3544(12) 0.0964(7) 0.075(3) Uani 0.50 1 d PDU A 1
H25A H 0.0606 0.4498 0.0996 0.089 Uiso 0.50 1 calc PR A 1
H25B H 0.1099 0.3579 0.1252 0.089 Uiso 0.50 1 calc PR A 1
C25B C 0.0696(7) 0.297(3) 0.0507(12) 0.149(10) Uani 0.50 1 d PDU B 2
H25C H 0.0743 0.3979 0.0691 0.179 Uiso 0.50 1 calc PR B 2
H25D H 0.1009 0.2619 0.0573 0.179 Uiso 0.50 1 calc PR B 2
C26A C 0.0550(4) 0.2367(12) 0.1224(7) 0.058(3) Uani 0.50 1 d PDU A 1
H26A H 0.0786 0.1549 0.1423 0.069 Uiso 0.50 1 calc PR A 1
H26B H 0.0495 0.2728 0.1606 0.069 Uiso 0.50 1 calc PR A 1
C26B C 0.0538(6) 0.202(2) 0.0898(10) 0.140(8) Uani 0.50 1 d PDU B 2
H26C H 0.0698 0.1061 0.0989 0.168 Uiso 0.50 1 calc PR B 2
H26D H 0.0630 0.2462 0.1370 0.168 Uiso 0.50 1 calc PR B 2
N1 N 0.11759(8) 1.1912(2) 0.37699(13) 0.0194(5) Uani 1 1 d . . .
N2 N 0.06185(10) 1.0928(3) 0.40430(17) 0.0291(6) Uani 1 1 d . . .
O1 O 0.12494(10) 0.8034(2) 0.44359(16) 0.0487(7) Uani 1 1 d . . .
O2 O 0.03988(9) 0.9612(3) 0.20750(15) 0.0492(7) Uani 1 1 d . . .
O3 O 0.23743(9) 0.9084(2) 0.52489(13) 0.0356(5) Uani 1 1 d . . .
O4 O 0.28308(8) 1.2668(2) 0.46305(12) 0.0283(5) Uani 1 1 d . . .
O5 O 0.30880(8) 0.8636(3) 0.39453(14) 0.0444(6) Uani 1 1 d . . .
O6A O 0.0103(6) 0.193(3) 0.0605(9) 0.049(3) Uani 0.50 1 d PDU A 1
O6B O 0.0022(7) 0.188(4) 0.0453(10) 0.072(5) Uani 0.50 1 d PDU B 2
S1 S 0.17249(3) 0.82371(7) 0.32798(4) 0.02226(17) Uani 1 1 d . . .
Fe1 Fe 0.132640(14) 1.00448(4) 0.34397(2) 0.01848(11) Uani 1 1 d . . .
Fe2 Fe 0.224902(14) 1.00800(4) 0.38791(2) 0.01898(12) Uani 1 1 d . . .
O7 O -0.0267(7) 0.5313(18) -0.2073(11) 0.246(8) Uiso 0.50 1 d PD C -1
C27 C -0.0121(4) 0.5928(12) -0.2437(8) 0.088(4) Uiso 0.50 1 d PD C -1
C28 C 0.0136(7) 0.4730(18) -0.2662(12) 0.155(7) Uiso 0.50 1 d PD C -1
C29 C 0.0062(7) 0.3380(13) -0.2299(9) 0.127(5) Uiso 0.50 1 d PD C -1
C30 C -0.0373(6) 0.3965(18) -0.2204(9) 0.132(5) Uiso 0.50 1 d PD C -1
H2 H 0.1436(12) 0.642(4) 0.2082(19) 0.035(10) Uiso 1 1 d . . .
H3 H 0.1315(12) 0.671(4) 0.0953(19) 0.034(10) Uiso 1 1 d . . .
H4 H 0.1456(11) 0.886(3) 0.0596(17) 0.022(8) Uiso 1 1 d . . .
H5 H 0.1688(11) 1.081(3) 0.1360(17) 0.028(8) Uiso 1 1 d . . .
H9 H 0.2317(12) 1.190(3) 0.2364(18) 0.036(9) Uiso 1 1 d . . .
H10 H 0.2319(11) 1.429(3) 0.2763(17) 0.031(8) Uiso 1 1 d . . .
H11 H 0.1892(12) 1.490(3) 0.3356(18) 0.027(8) Uiso 1 1 d . . .
H14 H 0.1569(10) 1.526(3) 0.3971(16) 0.016(7) Uiso 1 1 d . . .
H15 H 0.1143(10) 1.543(3) 0.4600(16) 0.018(7) Uiso 1 1 d . . .
H16 H 0.0702(12) 1.341(3) 0.4594(18) 0.034(9) Uiso 1 1 d . . .
H1N H 0.0385(13) 1.110(4) 0.413(2) 0.044(10) Uiso 1 1 d . . .
H2N H 0.0525(13) 1.025(4) 0.371(2) 0.035(10) Uiso 1 1 d . . .

loop_
_atom_site_aniso_label
_atom_site_aniso_U_11
_atom_site_aniso_U_22
_atom_site_aniso_U_33
_atom_site_aniso_U_23
_atom_site_aniso_U_13
_atom_site_aniso_U_12
C1 0.0257(15) 0.0253(16) 0.0227(17) -0.0018(14) 0.0130(14) 0.0055(12)
C2 0.0388(18) 0.0225(17) 0.031(2) -0.0010(15) 0.0156(17) 0.0028(14)
C3 0.047(2) 0.037(2) 0.029(2) -0.0125(18) 0.0169(18) 0.0031(16)
C4 0.0393(19) 0.047(2) 0.0239(19) 0.0003(17) 0.0189(17) 0.0088(15)
C5 0.0271(15) 0.0352(18) 0.0248(18) 0.0015(15) 0.0167(14) 0.0057(13)
C6 0.0186(13) 0.0264(16) 0.0205(16) -0.0005(13) 0.0103(13) 0.0055(11)
C7 0.0195(13) 0.0182(14) 0.0207(16) 0.0055(12) 0.0107(12) 0.0039(10)
C8 0.0211(14) 0.0241(15) 0.0245(17) 0.0048(13) 0.0140(13) 0.0044(11)
C9 0.0247(15) 0.0306(17) 0.0278(18) 0.0065(14) 0.0172(15) 0.0026(12)
C10 0.0280(15) 0.0241(16) 0.0292(18) 0.0071(14) 0.0172(15) -0.0024(12)
C11 0.0248(14) 0.0191(15) 0.0263(17) 0.0045(13) 0.0130(14) 0.0012(11)
C12 0.0214(14) 0.0174(14) 0.0228(17) 0.0041(12) 0.0123(13) 0.0037(10)
C13 0.0183(13) 0.0182(14) 0.0202(16) 0.0039(12) 0.0096(13) 0.0035(10)
C14 0.0248(14) 0.0182(14) 0.0280(18) 0.0006(13) 0.0126(14) 0.0014(12)
C15 0.0322(16) 0.0213(15) 0.0282(19) -0.0039(14) 0.0160(15) 0.0056(12)
C16 0.0261(15) 0.0294(16) 0.0241(17) -0.0003(14) 0.0148(14) 0.0045(12)
C17 0.0196(13) 0.0254(15) 0.0226(17) 0.0009(13) 0.0120(13) 0.0026(11)
C18 0.0339(17) 0.0207(15) 0.0341(19) -0.0010(14) 0.0216(16) 0.0001(12)
C19 0.0274(16) 0.0247(16) 0.032(2) -0.0002(14) 0.0167(16) 0.0020(12)
C20 0.0295(16) 0.0188(15) 0.0308(19) -0.0059(14) 0.0149(15) -0.0027(12)
C21 0.0250(14) 0.0248(16) 0.0231(17) 0.0021(14) 0.0155(14) 0.0039(12)
C22 0.0294(16) 0.0305(17) 0.0225(18) -0.0056(14) 0.0113(14) 0.0001(13)
C23A 0.099(11) 0.106(9) 0.089(12) -0.027(9) 0.076(10) -0.053(10)
C23B 0.057(7) 0.083(8) 0.091(11) 0.011(8) 0.056(8) -0.009(6)
C24A 0.090(14) 0.091(9) 0.115(16) 0.021(11) 0.079(13) -0.017(9)
C24B 0.062(8) 0.159(13) 0.105(12) 0.037(11) 0.054(8) -0.012(8)
C25A 0.062(6) 0.054(6) 0.112(10) 0.010(7) 0.049(7) -0.013(4)
C25B 0.059(9) 0.25(2) 0.126(18) 0.101(14) 0.043(11) -0.014(12)
C26A 0.037(5) 0.065(6) 0.079(9) -0.006(6) 0.036(6) -0.009(4)
C26B 0.053(8) 0.24(2) 0.124(15) 0.094(13) 0.047(10) 0.001(11)
N1 0.0188(11) 0.0200(12) 0.0213(14) -0.0002(10) 0.0119(11) 0.0013(9)
N2 0.0303(14) 0.0287(15) 0.0411(18) -0.0051(14) 0.0276(14) -0.0042(11)
O1 0.0715(19) 0.0334(13) 0.065(2) 0.0164(13) 0.0524(17) 0.0050(12)
O2 0.0283(13) 0.0613(16) 0.0378(17) -0.0063(13) 0.0036(13) -0.0022(11)
O3 0.0511(15) 0.0300(12) 0.0250(14) 0.0025(10) 0.0196(12) -0.0019(10)
O4 0.0286(11) 0.0258(11) 0.0273(13) -0.0020(10) 0.0125(10) -0.0026(9)
O5 0.0344(13) 0.0566(16) 0.0429(16) -0.0071(13) 0.0209(13) 0.0177(11)
O6A 0.039(6) 0.062(7) 0.064(6) 0.006(5) 0.039(5) -0.010(5)
O6B 0.041(6) 0.102(12) 0.091(10) 0.029(9) 0.046(7) 0.010(6)
S1 0.0279(4) 0.0166(3) 0.0217(4) -0.0005(3) 0.0127(3) 0.0023(3)
Fe1 0.0216(2) 0.0147(2) 0.0216(2) 0.00061(17) 0.01309(19) -0.00011(15)
Fe2 0.0208(2) 0.0172(2) 0.0193(2) 0.00035(17) 0.01079(19) 0.00284(15)

loop_
_atom_type_symbol
_atom_type_description
_atom_type_scat_dispersion_real
_atom_type_scat_dispersion_imag
_atom_type_scat_source
C C 0.0033 0.0016 'International Tables Vol C Tables 4.2.6.8 and 6.1.1.4'
H H 0.0000 0.0000 'International Tables Vol C Tables 4.2.6.8 and 6.1.1.4'
N N 0.0061 0.0033 'International Tables Vol C Tables 4.2.6.8 and 6.1.1.4'
O O 0.0106 0.0060 'International Tables Vol C Tables 4.2.6.8 and 6.1.1.4'
S S 0.1246 0.1234 'International Tables Vol C Tables 4.2.6.8 and 6.1.1.4'
Fe Fe 0.3463 0.8444 'International Tables Vol C Tables 4.2.6.8 and 6.1.1.4'

loop_
_geom_angle_atom_site_label_1
_geom_angle_atom_site_label_2
_geom_angle_atom_site_label_3
_geom_angle
C2 C1 C6 122.2(3)
C2 C1 S1 119.9(2)
C6 C1 S1 117.8(2)
C1 C2 C3 119.6(3)
C1 C2 H2 119(2)
C3 C2 H2 121(2)
C4 C3 C2 119.7(3)
C4 C3 H3 118(2)
C2 C3 H3 122(2)
C5 C4 C3 120.4(3)
C5 C4 H4 118.9(19)
C3 C4 H4 120.7(18)
C4 C5 C6 121.3(3)
C4 C5 H5 120.0(19)
C6 C5 H5 118.6(19)
C1 C6 C5 116.7(3)
C1 C6 C8 122.0(3)
C5 C6 C8 121.1(3)
C12 C7 C8 117.0(2)
C12 C7 Fe1 114.41(18)
C8 C7 Fe1 128.5(2)
C12 C7 Fe2 115.0(2)
C8 C7 Fe2 79.03(16)
Fe1 C7 Fe2 77.84(10)
C9 C8 C7 118.1(3)
C9 C8 C6 117.3(2)
C7 C8 C6 122.1(2)
C9 C8 Fe2 115.6(2)
C7 C8 Fe2 63.95(15)
C6 C8 Fe2 105.19(18)
C10 C9 C8 121.9(3)
C10 C9 H9 122.5(18)
C8 C9 H9 115.6(18)
C9 C10 C11 120.6(3)
C9 C10 H10 120.1(19)
C11 C10 H10 119.2(19)
C12 C11 C10 119.5(3)
C12 C11 H11 117.9(18)
C10 C11 H11 122.3(18)
C11 C12 C7 122.5(2)
C11 C12 C13 122.8(3)
C7 C12 C13 114.7(2)
N1 C13 C14 122.4(2)
N1 C13 C12 112.8(2)
C14 C13 C12 124.8(2)
C13 C14 C15 119.0(3)
C13 C14 H14 119.7(16)
C15 C14 H14 121.3(16)
C16 C15 C14 119.1(3)
C16 C15 H15 119.5(16)
C14 C15 H15 121.4(17)
C15 C16 C17 120.2(3)
C15 C16 H16 122.6(19)
C17 C16 H16 117.1(19)
N1 C17 N2 118.8(3)
N1 C17 C16 121.0(2)
N2 C17 C16 120.1(2)
N1 C17 C18 63.48(15)
N2 C17 C18 60.90(16)
C16 C17 C18 155.0(2)
O1 C18 Fe1 174.6(3)
O1 C18 C17 116.9(2)
Fe1 C18 C17 68.03(10)
O2 C19 Fe1 175.4(3)
O3 C20 Fe2 173.7(3)
O3 C20 Fe1 124.6(2)
Fe2 C20 Fe1 61.53(10)
O4 C21 Fe2 178.5(2)
O5 C22 Fe2 176.5(3)
O6A C23A C24A 105.1(14)
O6A C23A H23A 110.7
C24A C23A H23A 110.7
O6A C23A H23B 110.7
C24A C23A H23B 110.7
H23A C23A H23B 108.8
O6B C23B C24B 108.2(14)
O6B C23B H23C 110.1
C24B C23B H23C 110.1
O6B C23B H23D 110.1
C24B C23B H23D 110.1
H23C C23B H23D 108.4
C25A C24A C23A 106.8(13)
C25A C24A H24A 110.4
C23A C24A H24A 110.4
C25A C24A H24B 110.4
C23A C24A H24B 110.4
H24A C24A H24B 108.6
C25B C24B C23B 105.5(13)
C25B C24B H24C 110.6
C23B C24B H24C 110.6
C25B C24B H24D 110.6
C23B C24B H24D 110.6
H24C C24B H24D 108.8
C24A C25A C26A 104.4(10)
C24A C25A H25A 110.9
C26A C25A H25A 110.9
C24A C25A H25B 110.9
C26A C25A H25B 110.9
H25A C25A H25B 108.9
C24B C25B C26B 106.2(16)
C24B C25B H25C 110.5
C26B C25B H25C 110.5
C24B C25B H25D 110.5
C26B C25B H25D 110.5
H25C C25B H25D 108.7
O6A C26A C25A 104.8(12)
O6A C26A H26A 110.8
C25A C26A H26A 110.8
O6A C26A H26B 110.8
C25A C26A H26B 110.8
H26A C26A H26B 108.9
O6B C26B C25B 107.1(16)
O6B C26B H26C 110.3
C25B C26B H26C 110.3
O6B C26B H26D 110.3
C25B C26B H26D 110.3
H26C C26B H26D 108.5
C17 N1 C13 117.6(2)
C17 N1 Fe1 127.04(18)
C13 N1 Fe1 115.38(16)
C17 N2 H1N 118(2)
C17 N2 H2N 121(2)
H1N N2 H2N 110(3)
C23A O6A C26A 108.3(13)
C23B O6B C26B 104.6(15)
C1 S1 Fe1 107.76(9)
C1 S1 Fe2 101.28(10)
Fe1 S1 Fe2 70.17(3)
C19 Fe1 C18 101.33(14)
C19 Fe1 C7 99.71(13)
C18 Fe1 C7 158.88(14)
C19 Fe1 N1 98.47(12)
C18 Fe1 N1 96.71(11)
C7 Fe1 N1 81.96(10)
C19 Fe1 S1 97.27(10)
C18 Fe1 S1 87.47(9)
C7 Fe1 S1 88.07(8)
N1 Fe1 S1 162.58(7)
C19 Fe1 Fe2 138.85(10)
C18 Fe1 Fe2 106.64(10)
C7 Fe1 Fe2 54.62(8)
N1 Fe1 Fe2 107.40(6)
S1 Fe1 Fe2 55.31(2)
C19 Fe1 C20 161.95(11)
C18 Fe1 C20 71.71(12)
C7 Fe1 C20 87.61(11)
N1 Fe1 C20 98.88(9)
S1 Fe1 C20 66.31(6)
Fe2 Fe1 C20 37.30(6)
C20 Fe2 C22 103.80(14)
C20 Fe2 C21 89.84(13)
C22 Fe2 C21 92.93(13)
C20 Fe2 C7 120.96(12)
C22 Fe2 C7 135.03(13)
C21 Fe2 C7 91.38(12)
C20 Fe2 S1 89.60(10)
C22 Fe2 S1 94.23(10)
C21 Fe2 S1 172.74(9)
C7 Fe2 S1 82.71(8)
C20 Fe2 C8 157.09(11)
C22 Fe2 C8 98.04(12)
C21 Fe2 C8 95.91(12)
C7 Fe2 C8 37.02(9)
S1 Fe2 C8 81.92(7)
C20 Fe2 Fe1 81.17(10)
C22 Fe2 Fe1 148.60(10)
C21 Fe2 Fe1 118.27(8)
C7 Fe2 Fe1 47.54(7)
S1 Fe2 Fe1 54.51(2)
C8 Fe2 Fe1 76.57(6)
C27 O7 C30 116.4(18)
O7 C27 C28 107.8(13)
C29 C28 C27 99.0(9)
C28 C29 C30 99.9(10)
O7 C30 C29 102.0(13)

loop_
_geom_bond_atom_site_label_1
_geom_bond_atom_site_label_2
_geom_bond_distance
C1 C2 1.383(4)
C1 C6 1.388(4)
C1 S1 1.775(3)
C2 C3 1.385(5)
C2 H2 0.87(3)
C3 C4 1.378(5)
C3 H3 0.86(3)
C4 C5 1.375(5)
C4 H4 0.92(3)
C5 C6 1.408(4)
C5 H5 0.94(3)
C6 C8 1.484(4)
C7 C12 1.436(4)
C7 C8 1.442(3)
C7 Fe1 1.947(3)
C7 Fe2 2.152(3)
C8 C9 1.437(4)
C8 Fe2 2.352(3)
C9 C10 1.353(4)
C9 H9 1.00(3)
C10 C11 1.409(4)
C10 H10 0.93(3)
C11 C12 1.370(4)
C11 H11 0.98(3)
C12 C13 1.466(3)
C13 N1 1.375(3)
C13 C14 1.376(4)
C14 C15 1.390(4)
C14 H14 0.97(3)
C15 C16 1.363(4)
C15 H15 0.95(3)
C16 C17 1.402(4)
C16 H16 0.92(3)
C17 N1 1.355(3)
C17 N2 1.361(4)
C17 C18 3.202(4)
C18 O1 1.143(4)
C18 Fe1 1.814(3)
C19 O2 1.151(4)
C19 Fe1 1.760(3)
C20 O3 1.154(4)
C20 Fe2 1.779(3)
C20 Fe1 2.900(3)
C21 O4 1.140(3)
C21 Fe2 1.794(3)
C22 O5 1.144(3)
C22 Fe2 1.788(3)
C23A O6A 1.403(11)
C23A C24A 1.515(13)
C23A H23A 0.9900
C23A H23B 0.9900
C23B O6B 1.410(12)
C23B C24B 1.485(11)
C23B H23C 0.9900
C23B H23D 0.9900
C24A C25A 1.43(2)
C24A H24A 0.9900
C24A H24B 0.9900
C24B C25B 1.42(2)
C24B H24C 0.9900
C24B H24D 0.9900
C25A C26A 1.484(11)
C25A H25A 0.9900
C25A H25B 0.9900
C25B C26B 1.478(13)
C25B H25C 0.9900
C25B H25D 0.9900
C26A O6A 1.410(12)
C26A H26A 0.9900
C26A H26B 0.9900
C26B O6B 1.415(13)
C26B H26C 0.9900
C26B H26D 0.9900
N1 Fe1 2.017(2)
N2 H1N 0.88(3)
N2 H2N 0.87(4)
S1 Fe1 2.2333(8)
S1 Fe2 2.2553(9)
Fe1 Fe2 2.5802(9)
O7 C27 1.247(15)
O7 C30 1.280(15)
C27 C28 1.600(13)
C28 C29 1.556(13)
C29 C30 1.606(15)

loop_
_geom_torsion_atom_site_label_1
_geom_torsion_atom_site_label_2
_geom_torsion_atom_site_label_3
_geom_torsion_atom_site_label_4
_geom_torsion
C6 C1 C2 C3 -0.2(5)
S1 C1 C2 C3 -178.4(3)
C1 C2 C3 C4 -1.6(5)
C2 C3 C4 C5 0.9(5)
C3 C4 C5 C6 1.7(5)
C2 C1 C6 C5 2.5(4)
S1 C1 C6 C5 -179.2(2)
C2 C1 C6 C8 177.8(3)
S1 C1 C6 C8 -3.9(4)
C4 C5 C6 C1 -3.3(4)
C4 C5 C6 C8 -178.5(3)
C12 C7 C8 C9 6.1(4)
Fe1 C7 C8 C9 -171.1(2)
Fe2 C7 C8 C9 -106.5(3)
C12 C7 C8 C6 -155.3(3)
Fe1 C7 C8 C6 27.5(4)
Fe2 C7 C8 C6 92.1(3)
C12 C7 C8 Fe2 112.6(3)
Fe1 C7 C8 Fe2 -64.6(2)
C1 C6 C8 C9 156.7(3)
C5 C6 C8 C9 -28.3(4)
C1 C6 C8 C7 -41.8(4)
C5 C6 C8 C7 133.2(3)
C1 C6 C8 Fe2 26.7(3)
C5 C6 C8 Fe2 -158.3(2)
C7 C8 C9 C10 -6.0(5)
C6 C8 C9 C10 156.3(3)
Fe2 C8 C9 C10 -78.8(3)
C8 C9 C10 C11 1.8(5)
C9 C10 C11 C12 2.2(5)
C10 C11 C12 C7 -1.8(5)
C10 C11 C12 C13 176.2(3)
C8 C7 C12 C11 -2.4(4)
Fe1 C7 C12 C11 175.2(2)
Fe2 C7 C12 C11 87.7(3)
C8 C7 C12 C13 179.5(3)
Fe1 C7 C12 C13 -2.9(3)
Fe2 C7 C12 C13 -90.4(3)
C11 C12 C13 N1 177.9(3)
C7 C12 C13 N1 -4.0(4)
C11 C12 C13 C14 -2.8(5)
C7 C12 C13 C14 175.4(3)
N1 C13 C14 C15 -2.2(4)
C12 C13 C14 C15 178.5(3)
C13 C14 C15 C16 -2.7(5)
C14 C15 C16 C17 1.6(5)
C15 C16 C17 N1 4.6(5)
C15 C16 C17 N2 -177.1(3)
C15 C16 C17 C18 97.9(5)
N1 C17 C18 O1 161.2(3)
N2 C17 C18 O1 -45.3(3)
C16 C17 C18 O1 54.2(6)
N1 C17 C18 Fe1 -16.50(16)
N2 C17 C18 Fe1 137.0(2)
C16 C17 C18 Fe1 -123.5(5)
O6A C23A C24A C25A 1(2)
O6B C23B C24B C25B 13(3)
C23A C24A C25A C26A 18.0(17)
C23B C24B C25B C26B 5(3)
C24A C25A C26A O6A -30.9(16)
C24B C25B C26B O6B -21(3)
N2 C17 N1 C13 172.4(3)
C16 C17 N1 C13 -9.2(4)
C18 C17 N1 C13 -161.1(3)
N2 C17 N1 Fe1 -9.2(4)
C16 C17 N1 Fe1 169.2(2)
C18 C17 N1 Fe1 17.26(16)
C14 C13 N1 C17 8.1(4)
C12 C13 N1 C17 -172.5(3)
C14 C13 N1 Fe1 -170.4(2)
C12 C13 N1 Fe1 8.9(3)
C24A C23A O6A C26A -21(2)
C25A C26A O6A C23A 33(2)
C24B C23B O6B C26B -26(3)
C25B C26B O6B C23B 29(3)
C2 C1 S1 Fe1 -130.9(2)
C6 C1 S1 Fe1 50.8(2)
C2 C1 S1 Fe2 156.6(2)
C6 C1 S1 Fe2 -21.8(2)
O2 C19 Fe1 C18 -120(4)
O2 C19 Fe1 C7 58(4)
O2 C19 Fe1 N1 141(4)
O2 C19 Fe1 S1 -31(4)
O2 C19 Fe1 Fe2 12(4)
O2 C19 Fe1 C20 -55(4)
O1 C18 Fe1 C19 112(3)
C17 C18 Fe1 C19 -90.17(11)
O1 C18 Fe1 C7 -63(3)
C17 C18 Fe1 C7 94.9(3)
O1 C18 Fe1 N1 -148(3)
C17 C18 Fe1 N1 9.90(9)
O1 C18 Fe1 S1 15(3)
C17 C18 Fe1 S1 172.93(7)
O1 C18 Fe1 Fe2 -38(3)
C17 C18 Fe1 Fe2 120.35(6)
O1 C18 Fe1 C20 -51(3)
C17 C18 Fe1 C20 107.07(9)
C12 C7 Fe1 C19 103.2(2)
C8 C7 Fe1 C19 -79.5(3)
Fe2 C7 Fe1 C19 -144.63(11)
C12 C7 Fe1 C18 -81.8(4)
C8 C7 Fe1 C18 95.4(4)
Fe2 C7 Fe1 C18 30.3(4)
C12 C7 Fe1 N1 6.0(2)
C8 C7 Fe1 N1 -176.8(3)
Fe2 C7 Fe1 N1 118.09(10)
C12 C7 Fe1 S1 -159.7(2)
C8 C7 Fe1 S1 17.6(3)
Fe2 C7 Fe1 S1 -47.59(6)
C12 C7 Fe1 Fe2 -112.1(2)
C8 C7 Fe1 Fe2 65.1(2)
C12 C7 Fe1 C20 -93.4(2)
C8 C7 Fe1 C20 83.9(3)
Fe2 C7 Fe1 C20 18.76(8)
C17 N1 Fe1 C19 74.4(3)
C13 N1 Fe1 C19 -107.2(2)
C17 N1 Fe1 C18 -28.2(3)
C13 N1 Fe1 C18 150.3(2)
C17 N1 Fe1 C7 173.1(3)
C13 N1 Fe1 C7 -8.5(2)
C17 N1 Fe1 S1 -131.2(2)
C13 N1 Fe1 S1 47.2(4)
C17 N1 Fe1 Fe2 -138.0(2)
C13 N1 Fe1 Fe2 40.5(2)
C17 N1 Fe1 C20 -100.6(2)
C13 N1 Fe1 C20 77.8(2)
C1 S1 Fe1 C19 50.71(14)
Fe2 S1 Fe1 C19 146.61(10)
C1 S1 Fe1 C18 151.82(15)
Fe2 S1 Fe1 C18 -112.28(11)
C1 S1 Fe1 C7 -48.83(13)
Fe2 S1 Fe1 C7 47.07(9)
C1 S1 Fe1 N1 -103.7(3)
Fe2 S1 Fe1 N1 -7.8(2)
C1 S1 Fe1 Fe2 -95.90(10)
C1 S1 Fe1 C20 -137.07(12)
Fe2 S1 Fe1 C20 -41.17(7)
O3 C20 Fe1 C19 -89.5(4)
Fe2 C20 Fe1 C19 89.0(4)
O3 C20 Fe1 C18 -19.8(3)
Fe2 C20 Fe1 C18 158.70(13)
O3 C20 Fe1 C7 155.8(3)
Fe2 C20 Fe1 C7 -25.65(11)
O3 C20 Fe1 N1 74.4(3)
Fe2 C20 Fe1 N1 -107.12(10)
O3 C20 Fe1 S1 -115.2(3)
Fe2 C20 Fe1 S1 63.29(7)
O3 C20 Fe1 Fe2 -178.5(3)
O3 C20 Fe2 C22 20(2)
Fe1 C20 Fe2 C22 -148.36(11)
O3 C20 Fe2 C21 -73(2)
Fe1 C20 Fe2 C21 118.67(9)
O3 C20 Fe2 C7 -164(2)
Fe1 C20 Fe2 C7 27.15(11)
O3 C20 Fe2 S1 115(2)
Fe1 C20 Fe2 S1 -54.10(3)
O3 C20 Fe2 C8 -178(2)
Fe1 C20 Fe2 C8 13.7(3)
O3 C20 Fe2 Fe1 169(2)
O5 C22 Fe2 C20 10(5)
O5 C22 Fe2 C21 101(5)
O5 C22 Fe2 C7 -164(5)
O5 C22 Fe2 S1 -80(5)
O5 C22 Fe2 C8 -163(5)
O5 C22 Fe2 Fe1 -85(5)
O4 C21 Fe2 C20 91(10)
O4 C21 Fe2 C22 -13(10)
O4 C21 Fe2 C7 -148(10)
O4 C21 Fe2 S1 176(100)
O4 C21 Fe2 C8 -112(10)
O4 C21 Fe2 Fe1 170(100)
C12 C7 Fe2 C20 73.8(2)
C8 C7 Fe2 C20 -171.36(17)
Fe1 C7 Fe2 C20 -37.67(16)
C12 C7 Fe2 C22 -112.4(2)
C8 C7 Fe2 C22 2.5(3)
Fe1 C7 Fe2 C22 136.14(15)
C12 C7 Fe2 C21 -16.9(2)
C8 C7 Fe2 C21 98.00(17)
Fe1 C7 Fe2 C21 -128.32(11)
C12 C7 Fe2 S1 158.92(19)
C8 C7 Fe2 S1 -86.23(15)
Fe1 C7 Fe2 S1 47.45(7)
C12 C7 Fe2 C8 -114.9(3)
Fe1 C7 Fe2 C8 133.68(19)
C12 C7 Fe2 Fe1 111.5(2)
C8 C7 Fe2 Fe1 -133.68(19)
C1 S1 Fe2 C20 -175.58(13)
Fe1 S1 Fe2 C20 79.42(10)
C1 S1 Fe2 C22 -71.77(14)
Fe1 S1 Fe2 C22 -176.76(11)
C1 S1 Fe2 C21 98.8(7)
Fe1 S1 Fe2 C21 -6.2(7)
C1 S1 Fe2 C7 63.12(12)
Fe1 S1 Fe2 C7 -41.87(7)
C1 S1 Fe2 C8 25.76(11)
Fe1 S1 Fe2 C8 -79.23(7)
C1 S1 Fe2 Fe1 104.99(9)
C9 C8 Fe2 C20 129.6(3)
C7 C8 Fe2 C20 19.3(4)
C6 C8 Fe2 C20 -99.4(3)
C9 C8 Fe2 C22 -68.0(2)
C7 C8 Fe2 C22 -178.25(18)
C6 C8 Fe2 C22 63.02(19)
C9 C8 Fe2 C21 25.8(2)
C7 C8 Fe2 C21 -84.43(18)
C6 C8 Fe2 C21 156.83(17)
C9 C8 Fe2 C7 110.3(3)
C6 C8 Fe2 C7 -118.7(2)
C9 C8 Fe2 S1 -161.1(2)
C7 C8 Fe2 S1 88.59(15)
C6 C8 Fe2 S1 -30.15(15)
C9 C8 Fe2 Fe1 143.5(2)
C7 C8 Fe2 Fe1 33.26(14)
C6 C8 Fe2 Fe1 -85.47(16)
C19 Fe1 Fe2 C20 -151.92(17)
C18 Fe1 Fe2 C20 -21.10(14)
C7 Fe1 Fe2 C20 147.97(14)
N1 Fe1 Fe2 C20 81.70(12)
S1 Fe1 Fe2 C20 -95.86(10)
C19 Fe1 Fe2 C22 -49.9(2)
C18 Fe1 Fe2 C22 81.0(2)
C7 Fe1 Fe2 C22 -110.0(2)
N1 Fe1 Fe2 C22 -176.2(2)
S1 Fe1 Fe2 C22 6.2(2)
C20 Fe1 Fe2 C22 102.1(2)
C19 Fe1 Fe2 C21 123.06(18)
C18 Fe1 Fe2 C21 -106.12(15)
C7 Fe1 Fe2 C21 62.94(15)
N1 Fe1 Fe2 C21 -3.33(13)
S1 Fe1 Fe2 C21 179.12(11)
C20 Fe1 Fe2 C21 -85.02(14)
C19 Fe1 Fe2 C7 60.12(18)
C18 Fe1 Fe2 C7 -169.07(14)
N1 Fe1 Fe2 C7 -66.27(13)
S1 Fe1 Fe2 C7 116.17(11)
C20 Fe1 Fe2 C7 -147.97(14)
C19 Fe1 Fe2 S1 -56.06(15)
C18 Fe1 Fe2 S1 74.76(10)
C7 Fe1 Fe2 S1 -116.17(11)
N1 Fe1 Fe2 S1 177.55(8)
C20 Fe1 Fe2 S1 95.86(10)
C19 Fe1 Fe2 C8 33.53(16)
C18 Fe1 Fe2 C8 164.34(12)
C7 Fe1 Fe2 C8 -26.59(12)
N1 Fe1 Fe2 C8 -92.86(10)
S1 Fe1 Fe2 C8 89.58(8)
C20 Fe1 Fe2 C8 -174.56(12)
C30 O7 C27 C28 -28(3)
O7 C27 C28 C29 0(2)
C27 C28 C29 C30 19.2(16)
C27 O7 C30 C29 41(2)
C28 C29 C30 O7 -34.6(18)
